data_1010686
loop_
_publ_author_name
'Kraus, O'

_publ_section_title
;
Untersuchungen ueber das Kristallgitter von Heteropoly-saeuren und
deren Salzen
;
_journal_coden_ASTM ZEKGAX
_journal_name_full
;
Zeitschrift fuer Kristallographie, Kristallgeometrie, Kristallphysik,
Kristallchemie (-144,1977)
;
_journal_page_first 256
_journal_page_last 279
_journal_volume 94
_journal_year 1936
_chemical_formula_structural 'Cu2 Si W12 O40 (H2 O)27'
_chemical_formula_sum 'Cu2 H54 O67 Si W12'
_chemical_name_systematic 'Copper dodecatungstosilicate 27-hydrate'
_space_group_IT_number 166
_symmetry_cell_setting trigonal
_symmetry_Int_Tables_number 166
_symmetry_space_group_name_Hall '-P 3* 2'
_symmetry_space_group_name_H-M 'R -3 m :R'
_cell_angle_alpha 56.17
_cell_angle_beta 56.17
_cell_angle_gamma 56.17
_cell_formula_units_Z 2
_cell_length_a 16.46
_cell_length_b 16.46
_cell_length_c 16.46
_cell_volume 2873.8
_exptl_crystal_density_meas 3.97
_cod_original_sg_symbol_H-M 'R -3 m R'
_cod_original_formula_sum 'H54 Cu2 O67 Si W12'
_cod_database_code 1010686

loop_
_symmetry_equiv_pos_as_xyz
x,y,z
y,x,z
y,z,x
x,z,y
z,x,y
z,y,x
-x,-y,-z
-y,-x,-z
-y,-z,-x
-x,-z,-y
-z,-x,-y
-z,-y,-x

loop_
_atom_site_label
_atom_site_fract_x
_atom_site_fract_y
_atom_site_fract_z
? ? ? ?
